data_7235017
loop_
_publ_author_name
'Lingyan Zhu'
'Fei Tong'
'Norhan Zaghloul'
'Omar Baz'
'Christopher J. Bardeen'
'Rabih O. Al-Kaysi'

_publ_section_title
;
 Characterization of a P-type photomechanical molecular crystal based on
 the E -> Z photoisomerization of 9-divinylanthracene malonitrile
;
_journal_name_full 'Journal of Materials Chemistry C'
_journal_page_first 8245
_journal_page_last 8252
_journal_paper_doi 10.1039/C6TC02517J
_journal_volume 4
_journal_year 2016
_chemical_formula_sum 'C20 H12 N2'
_chemical_formula_weight 280.32
_space_group_crystal_system monoclinic
_space_group_IT_number 14
_space_group_name_Hall '-P 2yn'
_space_group_name_H-M_alt 'P 1 21/n 1'
_atom_sites_solution_hydrogens geom
_cell_angle_alpha 90
_cell_angle_beta 118.107(3)
_cell_angle_gamma 90
_cell_formula_units_Z 4
_cell_length_a 19.293(3)
_cell_length_b 4.0674(7)
_cell_length_c 20.370(4)
_cell_measurement_reflns_used 3621
_cell_measurement_temperature 100(2)
_cell_measurement_theta_max 26.54
_cell_measurement_theta_min 2.27
_cell_volume 1410.0(4)
_computing_cell_refinement 'Bruker SAINT'
_computing_data_collection 'Bruker APEX2'
_computing_data_reduction 'Bruker SAINT'
_computing_molecular_graphics 'Bruker SHELXTL'
_computing_publication_material 'Bruker SHELXTL'
_computing_structure_refinement 'SHELXL-2013 (Sheldrick, 2013)'
_computing_structure_solution 'SHELXS-97 (Sheldrick 2008)'
_diffrn_ambient_temperature 100(2)
_diffrn_measured_fraction_theta_full 0.999
_diffrn_measured_fraction_theta_max 0.999
_diffrn_measurement_device_type 'Bruker APEX-II CCD'
_diffrn_measurement_method '\f and \w scans'
_diffrn_radiation_type MoK\a
_diffrn_radiation_wavelength 0.71073
_diffrn_reflns_av_R_equivalents 0.0795
_diffrn_reflns_av_unetI/netI 0.0447
_diffrn_reflns_Laue_measured_fraction_full 0.999
_diffrn_reflns_Laue_measured_fraction_max 0.999
_diffrn_reflns_limit_h_max 23
_diffrn_reflns_limit_h_min -23
_diffrn_reflns_limit_k_max 4
_diffrn_reflns_limit_k_min -4
_diffrn_reflns_limit_l_max 24
_diffrn_reflns_limit_l_min -24
_diffrn_reflns_number 23666
_diffrn_reflns_point_group_measured_fraction_full 0.999
_diffrn_reflns_point_group_measured_fraction_max 0.999
_diffrn_reflns_theta_full 25.242
_diffrn_reflns_theta_max 25.342
_diffrn_reflns_theta_min 1.999
_exptl_absorpt_coefficient_mu 0.078
_exptl_absorpt_correction_type multi-scan
_exptl_absorpt_process_details 'Bruker SADABS'
_exptl_crystal_colour red
_exptl_crystal_density_diffrn 1.321
_exptl_crystal_density_meas ?
_exptl_crystal_density_method 'not measured'
_exptl_crystal_description 'needle frag'
_exptl_crystal_F_000 584
_exptl_crystal_size_max 0.587
_exptl_crystal_size_mid 0.072
_exptl_crystal_size_min 0.010
_exptl_transmission_factor_max 0.745
_exptl_transmission_factor_min 0.537
_refine_diff_density_max 0.243
_refine_diff_density_min -0.218
_refine_diff_density_rms 0.050
_refine_ls_extinction_coef .
_refine_ls_extinction_method none
_refine_ls_goodness_of_fit_ref 1.024
_refine_ls_hydrogen_treatment constr
_refine_ls_matrix_type full
_refine_ls_number_parameters 199
_refine_ls_number_reflns 2577
_refine_ls_number_restraints 0
_refine_ls_restrained_S_all 1.024
_refine_ls_R_factor_all 0.0809
_refine_ls_R_factor_gt 0.0519
_refine_ls_shift/su_max 0.000
_refine_ls_shift/su_mean 0.000
_refine_ls_structure_factor_coef Fsqd
_refine_ls_weighting_details 'w=1/[\s^2^(Fo^2^)+(0.0621P)^2^+1.0822P] where P=(Fo^2^+2Fc^2^)/3'
_refine_ls_weighting_scheme calc
_refine_ls_wR_factor_gt 0.1248
_refine_ls_wR_factor_ref 0.1413
_reflns_Friedel_coverage 0.000
_reflns_Friedel_fraction_full .
_reflns_Friedel_fraction_max .
_reflns_number_gt 1839
_reflns_number_total 2577
_reflns_threshold_expression 'I > 2\s(I)'
_cod_data_source_file J-Mater-Chem-C-2016-4-8245.cif
_cod_data_source_block cb74_0m
_cod_depositor_comments
;
The following automatic conversions were performed:

data item '_exptl_crystal_density_meas' value 'not measured' was
changed to '?' -- the value is perceived as not measured.

Automatic conversion script
Id: cif_fix_values 6909 2019-04-08 15:41:33Z antanas 
;
_cod_original_sg_symbol_H-M 'P 21/n'
_cod_database_code 7235017
_shelx_space_group_comment
; 
The symmetry employed for this shelxl refinement is uniquely defined 
by the following loop, which should always be used as a source of 
symmetry information in preference to the above space-group names. 
They are only intended as comments. 
;
_shelx_estimated_absorpt_t_min 0.955
_shelx_estimated_absorpt_t_max 0.999
_shelxl_version_number 2013-4

loop_
_space_group_symop_operation_xyz
'x, y, z'
'-x+1/2, y+1/2, -z+1/2'
'-x, -y, -z'
'x-1/2, -y-1/2, z-1/2'

loop_
_atom_site_label
_atom_site_type_symbol
_atom_site_fract_x
_atom_site_fract_y
_atom_site_fract_z
_atom_site_U_iso_or_equiv
_atom_site_adp_type
_atom_site_occupancy
_atom_site_site_symmetry_order
_atom_site_calc_flag
_atom_site_refinement_flags_posn
_atom_site_refinement_flags_adp
_atom_site_refinement_flags_occupancy
_atom_site_disorder_assembly
_atom_site_disorder_group
C1 C 0.88487(13) 0.3609(6) 0.14523(11) 0.0262(5) Uani 1 1 d . . . . .
H1 H 0.8452 0.4657 0.1528 0.031 Uiso 1 1 calc R U . . .
C2 C 0.96208(13) 0.3914(6) 0.19796(12) 0.0298(6) Uani 1 1 d . . . . .
H2 H 0.9752 0.5133 0.2420 0.036 Uiso 1 1 calc R U . . .
C3 C 1.02232(13) 0.2433(6) 0.18739(12) 0.0304(6) Uani 1 1 d . . . . .
H3 H 1.0756 0.2670 0.2244 0.037 Uiso 1 1 calc R U . . .
C4 C 1.00497(13) 0.0685(6) 0.12532(12) 0.0286(5) Uani 1 1 d . . . . .
H4 H 1.0462 -0.0298 0.1191 0.034 Uiso 1 1 calc R U . . .
C4A C 0.92527(12) 0.0291(6) 0.06862(11) 0.0249(5) Uani 1 1 d . . . . .
C5 C 0.81318(13) -0.3516(6) -0.12086(12) 0.0282(5) Uani 1 1 d . . . . .
H5 H 0.8548 -0.4456 -0.1270 0.034 Uiso 1 1 calc R U . . .
C6 C 0.73754(14) -0.3857(6) -0.17586(12) 0.0297(6) Uani 1 1 d . . . . .
H6 H 0.7268 -0.4996 -0.2204 0.036 Uiso 1 1 calc R U . . .
C7 C 0.67535(13) -0.2514(6) -0.16647(12) 0.0297(6) Uani 1 1 d . . . . .
H7 H 0.6228 -0.2801 -0.2045 0.036 Uiso 1 1 calc R U . . .
C8 C 0.68931(13) -0.0807(6) -0.10364(11) 0.0255(5) Uani 1 1 d . . . . .
H8 H 0.6463 0.0068 -0.0988 0.031 Uiso 1 1 calc R U . . .
C8A C 0.76779(12) -0.0316(6) -0.04488(11) 0.0236(5) Uani 1 1 d . . . . .
C9 C 0.78389(12) 0.1417(6) 0.02140(11) 0.0228(5) Uani 1 1 d . . . . .
C9A C 0.86315(12) 0.1737(6) 0.07899(11) 0.0238(5) Uani 1 1 d . . . . .
C10 C 0.90760(13) -0.1444(6) 0.00326(12) 0.0255(5) Uani 1 1 d . . . . .
H10 H 0.9491 -0.2434 -0.0024 0.031 Uiso 1 1 calc R U . . .
C10A C 0.83052(13) -0.1757(6) -0.05392(12) 0.0250(5) Uani 1 1 d . . . . .
C11 C 0.71788(12) 0.3024(6) 0.02514(12) 0.0249(5) Uani 1 1 d . . . . .
H11 H 0.6802 0.3993 -0.0201 0.030 Uiso 1 1 calc R U . . .
C12 C 0.70213(12) 0.3347(6) 0.08282(11) 0.0255(5) Uani 1 1 d . . . . .
H12 H 0.7354 0.2357 0.1295 0.031 Uiso 1 1 calc R U . . .
C13 C 0.63482(12) 0.5193(6) 0.07297(12) 0.0256(5) Uani 1 1 d . . . . .
H13 H 0.6042 0.6165 0.0255 0.031 Uiso 1 1 calc R U . . .
C14 C 0.61040(12) 0.5696(6) 0.12456(12) 0.0265(5) Uani 1 1 d . . . . .
C15 C 0.65056(13) 0.4322(6) 0.19838(13) 0.0281(5) Uani 1 1 d . . . . .
N16 N 0.68248(12) 0.3174(6) 0.25699(11) 0.0376(5) Uani 1 1 d . . . . .
C17 C 0.54086(13) 0.7611(6) 0.10678(12) 0.0300(6) Uani 1 1 d . . . . .
N18 N 0.48513(12) 0.9144(6) 0.09115(11) 0.0398(6) Uani 1 1 d . . . . .

loop_
_atom_site_aniso_label
_atom_site_aniso_U_11
_atom_site_aniso_U_22
_atom_site_aniso_U_33
_atom_site_aniso_U_23
_atom_site_aniso_U_13
_atom_site_aniso_U_12
C1 0.0251(12) 0.0305(13) 0.0205(11) 0.0013(10) 0.0086(9) -0.0021(10)
C2 0.0285(12) 0.0352(14) 0.0176(11) 0.0006(10) 0.0041(9) -0.0051(10)
C3 0.0222(11) 0.0307(14) 0.0240(12) 0.0055(10) -0.0010(9) -0.0041(10)
C4 0.0217(11) 0.0293(13) 0.0290(12) 0.0078(10) 0.0073(10) 0.0034(10)
C4A 0.0224(11) 0.0260(13) 0.0209(11) 0.0051(9) 0.0057(9) -0.0005(9)
C5 0.0328(13) 0.0276(13) 0.0256(12) 0.0024(10) 0.0148(10) 0.0004(10)
C6 0.0361(13) 0.0282(13) 0.0213(11) -0.0028(10) 0.0108(10) -0.0051(11)
C7 0.0291(12) 0.0300(13) 0.0194(11) 0.0014(10) 0.0026(9) -0.0033(10)
C8 0.0235(11) 0.0249(13) 0.0214(11) 0.0025(9) 0.0052(9) 0.0005(9)
C8A 0.0223(11) 0.0253(12) 0.0186(11) 0.0043(9) 0.0059(9) -0.0012(9)
C9 0.0223(11) 0.0245(12) 0.0183(10) 0.0031(9) 0.0070(9) -0.0022(9)
C9A 0.0238(11) 0.0252(12) 0.0186(10) 0.0046(9) 0.0068(9) -0.0016(9)
C10 0.0243(11) 0.0252(13) 0.0266(12) 0.0055(10) 0.0116(10) 0.0031(9)
C10A 0.0261(11) 0.0243(12) 0.0216(11) 0.0033(9) 0.0088(9) -0.0013(9)
C11 0.0197(11) 0.0262(12) 0.0205(11) 0.0008(9) 0.0026(9) -0.0024(9)
C12 0.0203(11) 0.0300(13) 0.0187(11) 0.0002(9) 0.0030(9) -0.0023(10)
C13 0.0206(11) 0.0280(13) 0.0210(11) 0.0000(10) 0.0040(9) -0.0022(9)
C14 0.0194(11) 0.0301(13) 0.0234(11) -0.0026(10) 0.0047(9) -0.0024(9)
C15 0.0244(12) 0.0326(13) 0.0277(13) -0.0026(11) 0.0127(10) -0.0020(10)
N16 0.0378(12) 0.0444(13) 0.0314(12) 0.0008(10) 0.0170(10) -0.0003(10)
C17 0.0233(12) 0.0382(14) 0.0239(12) -0.0064(11) 0.0073(10) -0.0041(11)
N18 0.0264(11) 0.0498(14) 0.0371(12) -0.0064(11) 0.0099(9) 0.0019(11)

loop_
_atom_type_symbol
_atom_type_description
_atom_type_scat_dispersion_real
_atom_type_scat_dispersion_imag
_atom_type_scat_source
C C 0.0033 0.0016 'International Tables Vol C Tables 4.2.6.8 and 6.1.1.4'
H H 0.0000 0.0000 'International Tables Vol C Tables 4.2.6.8 and 6.1.1.4'
N N 0.0061 0.0033 'International Tables Vol C Tables 4.2.6.8 and 6.1.1.4'

loop_
_geom_angle_atom_site_label_1
_geom_angle_atom_site_label_2
_geom_angle_atom_site_label_3
_geom_angle
_geom_angle_site_symmetry_1
_geom_angle_site_symmetry_3
C2 C1 C9A 121.0(2) . .
C2 C1 H1 119.5 . .
C9A C1 H1 119.5 . .
C1 C2 C3 120.7(2) . .
C1 C2 H2 119.7 . .
C3 C2 H2 119.7 . .
C4 C3 C2 120.6(2) . .
C4 C3 H3 119.7 . .
C2 C3 H3 119.7 . .
C3 C4 C4A 120.9(2) . .
C3 C4 H4 119.6 . .
C4A C4 H4 119.6 . .
C10 C4A C4 120.8(2) . .
C10 C4A C9A 119.99(19) . .
C4 C4A C9A 119.2(2) . .
C6 C5 C10A 120.8(2) . .
C6 C5 H5 119.6 . .
C10A C5 H5 119.6 . .
C5 C6 C7 119.9(2) . .
C5 C6 H6 120.1 . .
C7 C6 H6 120.1 . .
C8 C7 C6 121.2(2) . .
C8 C7 H7 119.4 . .
C6 C7 H7 119.4 . .
C7 C8 C8A 121.1(2) . .
C7 C8 H8 119.4 . .
C8A C8 H8 119.4 . .
C9 C8A C10A 120.34(19) . .
C9 C8A C8 122.3(2) . .
C10A C8A C8 117.3(2) . .
C8A C9 C9A 119.7(2) . .
C8A C9 C11 117.67(18) . .
C9A C9 C11 122.48(19) . .
C9 C9A C1 123.2(2) . .
C9 C9A C4A 119.1(2) . .
C1 C9A C4A 117.57(19) . .
C10A C10 C4A 121.7(2) . .
C10A C10 H10 119.2 . .
C4A C10 H10 119.2 . .
C10 C10A C8A 119.2(2) . .
C10 C10A C5 121.2(2) . .
C8A C10A C5 119.60(19) . .
C12 C11 C9 130.2(2) . .
C12 C11 H11 114.9 . .
C9 C11 H11 114.9 . .
C11 C12 C13 119.3(2) . .
C11 C12 H12 120.3 . .
C13 C12 H12 120.3 . .
C14 C13 C12 126.5(2) . .
C14 C13 H13 116.7 . .
C12 C13 H13 116.7 . .
C13 C14 C15 122.6(2) . .
C13 C14 C17 120.6(2) . .
C15 C14 C17 116.8(2) . .
N16 C15 C14 178.9(3) . .
N18 C17 C14 178.6(2) . .

loop_
_geom_bond_atom_site_label_1
_geom_bond_atom_site_label_2
_geom_bond_distance
_geom_bond_site_symmetry_2
C1 C2 1.371(3) .
C1 C9A 1.429(3) .
C1 H1 0.9500 .
C2 C3 1.413(3) .
C2 H2 0.9500 .
C3 C4 1.348(3) .
C3 H3 0.9500 .
C4 C4A 1.432(3) .
C4 H4 0.9500 .
C4A C10 1.400(3) .
C4A C9A 1.437(3) .
C5 C6 1.365(3) .
C5 C10A 1.433(3) .
C5 H5 0.9500 .
C6 C7 1.411(3) .
C6 H6 0.9500 .
C7 C8 1.367(3) .
C7 H7 0.9500 .
C8 C8A 1.435(3) .
C8 H8 0.9500 .
C8A C9 1.422(3) .
C8A C10A 1.433(3) .
C9 C9A 1.429(3) .
C9 C11 1.465(3) .
C10 C10A 1.397(3) .
C10 H10 0.9500 .
C11 C12 1.352(3) .
C11 H11 0.9500 .
C12 C13 1.430(3) .
C12 H12 0.9500 .
C13 C14 1.355(3) .
C13 H13 0.9500 .
C14 C15 1.441(3) .
C14 C17 1.442(3) .
C15 N16 1.153(3) .
C17 N18 1.151(3) .

loop_
_geom_torsion_atom_site_label_1
_geom_torsion_atom_site_label_2
_geom_torsion_atom_site_label_3
_geom_torsion_atom_site_label_4
_geom_torsion
_geom_torsion_site_symmetry_1
_geom_torsion_site_symmetry_2
_geom_torsion_site_symmetry_3
_geom_torsion_site_symmetry_4
C9A C1 C2 C3 1.2(4) . . . .
C1 C2 C3 C4 -0.2(4) . . . .
C2 C3 C4 C4A 0.1(4) . . . .
C3 C4 C4A C10 178.1(2) . . . .
C3 C4 C4A C9A -1.1(3) . . . .
C10A C5 C6 C7 -1.1(3) . . . .
C5 C6 C7 C8 1.3(4) . . . .
C6 C7 C8 C8A 0.1(3) . . . .
C7 C8 C8A C9 -179.3(2) . . . .
C7 C8 C8A C10A -1.6(3) . . . .
C10A C8A C9 C9A 0.4(3) . . . .
C8 C8A C9 C9A 178.0(2) . . . .
C10A C8A C9 C11 175.9(2) . . . .
C8 C8A C9 C11 -6.5(3) . . . .
C8A C9 C9A C1 176.0(2) . . . .
C11 C9 C9A C1 0.7(3) . . . .
C8A C9 C9A C4A 0.0(3) . . . .
C11 C9 C9A C4A -175.3(2) . . . .
C2 C1 C9A C9 -178.2(2) . . . .
C2 C1 C9A C4A -2.1(3) . . . .
C10 C4A C9A C9 -0.9(3) . . . .
C4 C4A C9A C9 178.3(2) . . . .
C10 C4A C9A C1 -177.2(2) . . . .
C4 C4A C9A C1 2.0(3) . . . .
C4 C4A C10 C10A -177.7(2) . . . .
C9A C4A C10 C10A 1.5(3) . . . .
C4A C10 C10A C8A -1.1(3) . . . .
C4A C10 C10A C5 179.5(2) . . . .
C9 C8A C10A C10 0.1(3) . . . .
C8 C8A C10A C10 -177.6(2) . . . .
C9 C8A C10A C5 179.5(2) . . . .
C8 C8A C10A C5 1.8(3) . . . .
C6 C5 C10A C10 178.9(2) . . . .
C6 C5 C10A C8A -0.5(3) . . . .
C8A C9 C11 C12 142.4(2) . . . .
C9A C9 C11 C12 -42.2(4) . . . .
C9 C11 C12 C13 176.9(2) . . . .
C11 C12 C13 C14 178.8(2) . . . .
C12 C13 C14 C15 -1.0(4) . . . .
C12 C13 C14 C17 -179.8(2) . . . .
